data_4505969
loop_
_publ_author_name
'Abeysinghe, Samangi'
'Unruh, Daniel K.'
'Forbes, Tori Z.'

_publ_section_title
;
 Crystallization of Keggin-Type Polyaluminum Species by Supramolecular
 Interactions with Disulfonate Anions
;
_journal_issue 4
_journal_name_full 'Crystal Growth &amp; Design'
_journal_page_first 2044
_journal_paper_doi 10.1021/cg3000087
_journal_volume 12
_journal_year 2012
_chemical_formula_sum 'C80 H48 Al26 Na2 O167 S16'
_chemical_formula_weight 4941.6
_chemical_name_systematic
;
 ?
;
_space_group_IT_number 2
_symmetry_cell_setting triclinic
_symmetry_space_group_name_Hall '-P 1'
_symmetry_space_group_name_H-M 'P -1'
_atom_sites_solution_hydrogens geom
_atom_sites_solution_primary direct
_atom_sites_solution_secondary difmap
_audit_creation_date 2011-10-11T12:29:53-00:00
_audit_creation_method 'WinGX routine CIF_UPDATE'
_cell_angle_alpha 91.285(5)
_cell_angle_beta 97.785(5)
_cell_angle_gamma 101.207(5)
_cell_formula_units_Z 1
_cell_length_a 13.7487(15)
_cell_length_b 14.0692(15)
_cell_length_c 25.898(3)
_cell_measurement_reflns_used 1432
_cell_measurement_temperature 190(2)
_cell_measurement_theta_max 25.37
_cell_measurement_theta_min 1.48
_cell_volume 4862.6(9)
_computing_cell_refinement 'HKL Scalepack (Otwinowski & Minor, 1997)'
_computing_data_collection 'Collect (Nonius BV, 1997-2000)'
_computing_data_reduction 'HKL Denzo, Scalepack (Otwinowski & Minor, 1997)'
_computing_molecular_graphics 'CrystalMaker v2.5.0'
_computing_structure_refinement 'SHELXL-97 (Sheldrick, 2008)'
_computing_structure_solution 'SHELXS (Sheldrick, 2008)'
_diffrn_ambient_temperature 190(2)
_diffrn_detector_area_resol_mean 9
_diffrn_measured_fraction_theta_full 0.981
_diffrn_measured_fraction_theta_max 0.981
_diffrn_measurement_device_type KappaCCD
_diffrn_measurement_method 'CCD phi and omega scans'
_diffrn_radiation_monochromator graphite
_diffrn_radiation_type MoK\a
_diffrn_radiation_wavelength 0.71073
_diffrn_reflns_av_R_equivalents 0.1145
_diffrn_reflns_av_unetI/netI 0.201
_diffrn_reflns_limit_h_max 15
_diffrn_reflns_limit_h_min -16
_diffrn_reflns_limit_k_max 16
_diffrn_reflns_limit_k_min -16
_diffrn_reflns_limit_l_max 31
_diffrn_reflns_limit_l_min -31
_diffrn_reflns_number 30873
_diffrn_reflns_theta_full 25.37
_diffrn_reflns_theta_max 25.37
_diffrn_reflns_theta_min 1.48
_exptl_absorpt_coefficient_mu 0.433
_exptl_absorpt_correction_T_max 0.9850
_exptl_absorpt_correction_T_min 0.9050
_exptl_absorpt_correction_type multi-scan
_exptl_absorpt_process_details SADABS
_exptl_crystal_colour colorless
_exptl_crystal_density_diffrn 1.688
_exptl_crystal_density_method 'not measured'
_exptl_crystal_description blocky
_exptl_crystal_F_000 2480
_exptl_crystal_size_max 0.23
_exptl_crystal_size_mid 0.04
_exptl_crystal_size_min 0.04
_refine_diff_density_max 0.758
_refine_diff_density_min -1.18
_refine_diff_density_rms 0.225
_refine_ls_extinction_method none
_refine_ls_goodness_of_fit_ref 1.047
_refine_ls_hydrogen_treatment constr
_refine_ls_matrix_type full
_refine_ls_number_parameters 1330
_refine_ls_number_reflns 17486
_refine_ls_number_restraints 0
_refine_ls_restrained_S_all 1.047
_refine_ls_R_factor_all 0.2258
_refine_ls_R_factor_gt 0.0917
_refine_ls_shift/su_max 0
_refine_ls_shift/su_mean 0
_refine_ls_structure_factor_coef Fsqd
_refine_ls_weighting_details 'calc w=1/[\s^2^(Fo^2^)+(0.1466P)^2^+0.0000P] where P=(Fo^2^+2Fc^2^)/3'
_refine_ls_weighting_scheme calc
_refine_ls_wR_factor_gt 0.2131
_refine_ls_wR_factor_ref 0.2996
_reflns_number_gt 11348
_reflns_number_total 17486
_reflns_threshold_expression >2sigma(I)
_cod_data_source_file cg3000087_si_001.cif
_cod_data_source_block original
_cod_depositor_comments
;
The following automatic conversions were performed:

'_symmetry_cell_setting' value 'Triclinic' changed to 'triclinic'
according to /home/saulius/struct/CIF-dictionaries/cif_core.dic
dictionary named 'cif_core.dic' version 2.4.1 from 2010-06-29.

Automatic conversion script
Id: cif_fix_values 1715 2011-07-08 13:25:40Z adriana 
;
_cod_database_code 4505969

loop_
_symmetry_equiv_pos_as_xyz
'x, y, z'
'-x, -y, -z'

loop_
_atom_site_label
_atom_site_type_symbol
_atom_site_fract_x
_atom_site_fract_y
_atom_site_fract_z
_atom_site_U_iso_or_equiv
_atom_site_adp_type
_atom_site_occupancy
_atom_site_symmetry_multiplicity
_atom_site_calc_flag
_atom_site_refinement_flags
Al1 Al 1.4775(2) 1.1140(2) 0.14901(10) 0.0261(7) Uani 1 1 d .
Al2 Al 1.5054(2) 0.8072(2) 0.32346(11) 0.0259(7) Uani 1 1 d .
Al3 Al 1.5187(2) 0.9875(2) 0.38309(11) 0.0272(7) Uani 1 1 d .
Al4 Al 1.5594(2) 0.8116(2) 0.21722(11) 0.0263(7) Uani 1 1 d .
Al5 Al 1.3481(2) 0.7691(2) 0.23194(11) 0.0267(7) Uani 1 1 d .
Al6 Al 1.6427(2) 1.1769(2) 0.23329(11) 0.0266(7) Uani 1 1 d .
Al7 Al 1.5839(2) 1.1743(2) 0.33707(11) 0.0269(7) Uani 1 1 d .
Al8 Al 1.2765(2) 1.1221(2) 0.21491(11) 0.0261(7) Uani 1 1 d .
Al9 Al 1.3722(2) 1.1058(2) 0.34444(11) 0.0267(7) Uani 1 1 d .
Al10 Al 1.6283(2) 0.9933(2) 0.17180(11) 0.0267(7) Uani 1 1 d .
Al11 Al 1.2624(2) 0.9433(2) 0.15553(11) 0.0268(7) Uani 1 1 d .
Al12 Al 1.4526(2) 0.9946(2) 0.25280(10) 0.0227(7) Uani 1 1 d .
Al13 Al 1.2082(2) 0.9393(2) 0.25896(11) 0.0253(7) Uani 1 1 d .
Na1 Na 1.0354(3) 1.0125(3) 0.16732(14) 0.0359(10) Uani 1 1 d .
O1 O 1.5347(4) 1.0576(4) 0.2106(2) 0.0235(15) Uani 1 1 d .
O2 O 1.2595(4) 0.8257(4) 0.2673(2) 0.0250(15) Uani 1 1 d .
O3 O 1.3082(4) 0.8287(4) 0.1694(2) 0.0220(15) Uani 1 1 d .
O4 O 1.4656(4) 0.8704(4) 0.2567(2) 0.0228(15) Uani 1 1 d .
O5 O 1.3901(4) 1.1747(5) 0.1831(2) 0.0239(15) Uani 1 1 d .
O6 O 1.2123(4) 1.0606(4) 0.1501(2) 0.0256(15) Uani 1 1 d .
O7 O 1.4784(4) 1.0540(5) 0.3168(2) 0.0229(15) Uani 1 1 d .
O8 O 1.1623(4) 1.0555(5) 0.2436(2) 0.0257(15) Uani 1 1 d .
O9 O 1.5626(4) 1.2320(5) 0.2737(2) 0.0258(15) Uani 1 1 d .
O10 O 1.3752(4) 1.0041(5) 0.1274(2) 0.0254(16) Uani 1 1 d .
O11 O 1.7181(4) 1.1058(5) 0.1990(2) 0.0253(15) Uani 1 1 d .
O12 O 1.3352(4) 1.1693(5) 0.2825(2) 0.0283(16) Uani 1 1 d .
O13 O 1.6811(4) 1.1401(5) 0.3009(2) 0.0259(16) Uani 1 1 d .
O14 O 1.1520(4) 0.8969(5) 0.1896(2) 0.0249(15) Uani 1 1 d .
O15 O 1.3238(4) 1.0010(4) 0.2265(2) 0.0235(15) Uani 1 1 d .
O16 O 1.5377(4) 0.8773(5) 0.1571(2) 0.0266(16) Uani 1 1 d .
O17 O 1.4775(4) 1.2134(5) 0.3640(2) 0.0277(16) Uani 1 1 d .
O18 O 1.5657(4) 1.0521(5) 0.1166(2) 0.0250(15) Uani 1 1 d .
O19 O 1.6140(4) 1.1020(5) 0.3945(2) 0.0268(16) Uani 1 1 d .
O20 O 1.5916(4) 0.7675(5) 0.2830(2) 0.0259(15) Uani 1 1 d .
O21 O 1.2701(4) 0.9965(5) 0.3238(2) 0.0257(16) Uani 1 1 d .
O22 O 1.5963(4) 0.9176(5) 0.3508(2) 0.0271(16) Uani 1 1 d .
O23 O 1.6655(4) 0.9187(5) 0.2271(2) 0.0278(16) Uani 1 1 d .
O24 O 1.3929(4) 0.7149(5) 0.2945(2) 0.0285(16) Uani 1 1 d .
O25 O 1.4341(4) 0.8674(5) 0.3662(2) 0.0284(16) Uani 1 1 d .
O26 O 1.2152(5) 1.2322(5) 0.2007(2) 0.0328(17) Uani 1 1 d .
O27 O 1.4425(4) 0.7196(5) 0.1971(2) 0.0271(16) Uani 1 1 d .
O28 O 1.1872(4) 0.8949(5) 0.0888(2) 0.0296(16) Uani 1 1 d .
O29 O 1.2833(5) 1.1614(5) 0.3827(2) 0.0332(17) Uani 1 1 d .
O30 O 1.4182(4) 1.0444(5) 0.4044(2) 0.0283(16) Uani 1 1 d .
O31 O 1.0909(4) 0.8813(5) 0.2883(2) 0.0323(17) Uani 1 1 d .
O32 O 1.6436(5) 0.7310(5) 0.1893(2) 0.0337(17) Uani 1 1 d .
O33 O 1.7217(5) 0.9629(5) 0.1279(2) 0.0365(18) Uani 1 1 d .
O34 O 1.5850(4) 1.2194(5) 0.1701(2) 0.0288(16) Uani 1 1 d .
O35 O 1.4422(5) 1.1790(5) 0.0848(2) 0.0321(17) Uani 1 1 d .
O36 O 1.5420(5) 0.7236(5) 0.3779(2) 0.0363(18) Uani 1 1 d .
O37 O 1.2463(4) 0.6530(5) 0.2101(2) 0.0294(16) Uani 1 1 d .
O38 O 1.6717(5) 1.2874(5) 0.3731(2) 0.0364(18) Uani 1 1 d .
O39 O 1.0335(5) 1.1795(6) 0.1413(3) 0.044(2) Uani 1 1 d .
O40 O 1.7507(5) 1.2886(5) 0.2418(2) 0.0355(17) Uani 1 1 d .
O41 O 1.5621(5) 0.9520(5) 0.4535(2) 0.0362(18) Uani 1 1 d .
S1 S 0.87799(19) 0.9411(2) 0.34057(9) 0.0305(6) Uani 1 1 d .
O43 O 0.9647(4) 0.9902(5) 0.3171(2) 0.0339(18) Uani 1 1 d .
O44 O 0.7907(4) 0.9851(5) 0.3256(2) 0.0384(19) Uani 1 1 d .
O45 O 0.8570(5) 0.8374(5) 0.3300(3) 0.045(2) Uani 1 1 d .
C1 C 0.9121(7) 0.9618(8) 0.4083(3) 0.031(3) Uani 1 1 d .
C3 C 1.0355(6) 1.0117(7) 0.4838(3) 0.025(2) Uani 1 1 d .
C2 C 1.0093(7) 0.9996(7) 0.4290(4) 0.030(2) Uani 1 1 d .
H2A H 1.0586 1.0176 0.4068 0.036 Uiso 1 1 calc R
C4 C 1.1389(7) 1.0512(7) 0.5068(4) 0.033(3) Uani 1 1 d .
H4A H 1.1899 1.0676 0.4853 0.040 Uiso 1 1 calc R
C5 C 0.8391(7) 0.9359(7) 0.4404(4) 0.032(3) Uani 1 1 d .
H5A H 0.7724 0.9086 0.4251 0.038 Uiso 1 1 calc R
S2 S 1.65356(19) 1.1970(2) -0.01327(9) 0.0335(7) Uani 1 1 d .
O46 O 1.6122(5) 1.1739(5) -0.0673(2) 0.0354(17) Uani 1 1 d .
O47 O 1.5829(5) 1.1686(5) 0.0230(3) 0.045(2) Uani 1 1 d .
O48 O 1.7434(5) 1.1546(5) -0.0001(3) 0.0406(19) Uani 1 1 d .
S3 S 1.83385(19) 1.8091(2) -0.02022(10) 0.0367(7) Uani 1 1 d .
O49 O 1.8402(5) 1.8368(5) 0.0345(3) 0.0417(19) Uani 1 1 d .
O50 O 1.9301(5) 1.8358(5) -0.0397(3) 0.0381(18) Uani 1 1 d .
O51 O 1.7563(5) 1.8477(5) -0.0530(3) 0.044(2) Uani 1 1 d .
C6 C 1.7111(7) 1.3785(8) -0.0474(4) 0.033(3) Uani 1 1 d .
H6A H 1.7028 1.3476 -0.0812 0.039 Uiso 1 1 calc R
C7 C 1.7816(7) 1.6279(8) 0.0148(4) 0.031(3) Uani 1 1 d .
H7A H 1.7901 1.6592 0.0485 0.038 Uiso 1 1 calc R
C8 C 1.7055(7) 1.3691(8) 0.0445(4) 0.031(3) Uani 1 1 d .
H8A H 1.6945 1.3316 0.0739 0.037 Uiso 1 1 calc R
C9 C 1.7343(7) 1.4664(8) 0.0506(4) 0.032(3) Uani 1 1 d .
H9A H 1.7426 1.4963 0.0846 0.039 Uiso 1 1 calc R
C10 C 1.7874(8) 1.6365(9) -0.0775(4) 0.041(3) Uani 1 1 d .
H10A H 1.7992 1.6752 -0.1065 0.049 Uiso 1 1 calc R
C11 C 1.7429(7) 1.4800(8) -0.0414(4) 0.029(2) Uani 1 1 d .
C12 C 1.6918(7) 1.3232(8) -0.0055(4) 0.032(3) Uani 1 1 d .
C13 C 1.7968(7) 1.6806(8) -0.0270(4) 0.031(3) Uani 1 1 d .
C14 C 1.7613(7) 1.5378(9) -0.0844(4) 0.038(3) Uani 1 1 d .
H14A H 1.7556 1.5078 -0.1182 0.045 Uiso 1 1 calc R
C15 C 1.7525(6) 1.5249(8) 0.0086(3) 0.028(3) Uani 1 1 d .
S4 S 0.9837(2) 0.6249(2) 0.14859(11) 0.0401(7) Uani 1 1 d .
O52 O 0.9738(6) 0.5393(6) 0.1802(3) 0.057(2) Uani 1 1 d .
O53 O 1.0744(5) 0.6947(5) 0.1688(3) 0.0400(18) Uani 1 1 d .
O54 O 0.8953(5) 0.6683(7) 0.1428(3) 0.060(2) Uani 1 1 d .
C16 C 1.0303(7) 0.6595(8) 0.0510(4) 0.040(3) Uani 1 1 d .
H16A H 1.0452 0.7258 0.0627 0.048 Uiso 1 1 calc R
C17 C 1.0376(8) 0.6348(9) 0.0004(4) 0.041(3) Uani 1 1 d .
H17A H 1.0578 0.6834 -0.0230 0.049 Uiso 1 1 calc R
C18 C 1.0214(7) 0.5075(10) -0.0706(4) 0.047(3) Uani 1 1 d .
H18A H 1.0412 0.5550 -0.0946 0.057 Uiso 1 1 calc R
C19 C 1.0009(7) 0.5878(9) 0.0856(4) 0.036(3) Uani 1 1 d .
C20 C 1.0146(7) 0.5362(7) -0.0162(4) 0.032(2) Uani 1 1 d .
S5 S 1.5095(2) 1.4800(2) 0.16384(10) 0.0366(7) Uani 1 1 d .
O55 O 1.4900(5) 1.3758(5) 0.1697(3) 0.0427(19) Uani 1 1 d .
O56 O 1.4327(5) 1.5256(5) 0.1831(3) 0.045(2) Uani 1 1 d .
O57 O 1.6101(5) 1.5289(6) 0.1873(3) 0.048(2) Uani 1 1 d .
C21 C 1.4816(7) 1.4272(9) 0.0602(4) 0.041(3) Uani 1 1 d .
H21A H 1.4624 1.3619 0.0692 0.049 Uiso 1 1 calc R
C22 C 1.4846(7) 1.4508(8) 0.0048(4) 0.038(3) Uani 1 1 d .
C23 C 1.5357(9) 1.6001(10) 0.0820(5) 0.055(3) Uani 1 1 d .
H23A H 1.5546 1.6507 0.1084 0.067 Uiso 1 1 calc R
C24 C 1.4632(9) 1.3772(9) -0.0324(5) 0.052(3) Uani 1 1 d .
H24A H 1.4479 1.3115 -0.0232 0.062 Uiso 1 1 calc R
C25 C 1.5062(8) 1.4992(10) 0.0974(4) 0.043(3) Uani 1 1 d .
S6 S 2.3110(2) 1.3880(2) 0.45425(13) 0.0470(8) Uani 1 1 d .
O58 O 1.6949(6) 1.0743(7) 0.5250(3) 0.065(3) Uani 1 1 d .
O59A O 1.6994(16) 1.2556(15) 0.5433(8) 0.040(6) Uani 0.50 1 d P
O59B O 1.696(5) 1.238(4) 0.524(2) 0.050(17) Uiso 0.25 1 d P
O59C O 1.6641(18) 1.2070(19) 0.4978(10) 0.020(6) Uiso 0.25 1 d P
O60A O 1.7491(14) 1.1986(15) 0.5925(8) 0.068(6) Uiso 0.50 1 d P
O60B O 1.7720(9) 1.1557(10) 0.6059(4) 0.017(3) Uiso 0.50 1 d P
S7 S 1.7434(2) 1.1685(2) 0.54557(13) 0.0460(8) Uani 1 1 d .
O61 O 2.3699(5) 1.3124(5) 0.4517(3) 0.0404(19) Uani 1 1 d .
O62 O 2.2742(6) 1.4121(7) 0.4016(4) 0.077(3) Uani 1 1 d .
O63A O 2.3758(11) 1.4608(12) 0.4962(6) 0.044(4) Uiso 0.50 1 d P
O63B O 2.3514(12) 1.4820(13) 0.4745(6) 0.047(5) Uiso 0.50 1 d P
C26 C 1.8510(8) 1.1945(8) 0.4655(4) 0.040(3) Uani 1 1 d .
H26A H 1.7890 1.1704 0.4440 0.048 Uiso 1 1 calc R
C27 C 2.0357(7) 1.2616(8) 0.5301(4) 0.035(3) Uani 1 1 d .
C28 C 1.8564(8) 1.1990(8) 0.5200(4) 0.041(3) Uani 1 1 d .
C29 C 2.2101(8) 1.3356(8) 0.5379(4) 0.043(3) Uani 1 1 d .
H29A H 2.2723 1.3600 0.5591 0.051 Uiso 1 1 calc R
C30 C 2.0291(7) 1.2601(8) 0.4753(4) 0.034(3) Uani 1 1 d .
C31 C 1.9461(8) 1.2300(8) 0.5517(4) 0.039(3) Uani 1 1 d .
H31A H 1.9482 1.2303 0.5886 0.047 Uiso 1 1 calc R
C32 C 2.1148(7) 1.3007(8) 0.4522(4) 0.039(3) Uani 1 1 d .
H32A H 2.1108 1.3022 0.4153 0.047 Uiso 1 1 calc R
C33 C 1.9375(8) 1.2258(8) 0.4435(4) 0.045(3) Uani 1 1 d .
H33A H 1.9346 1.2238 0.4066 0.054 Uiso 1 1 calc R
C34 C 2.1288(8) 1.2991(9) 0.5603(4) 0.044(3) Uani 1 1 d .
H34A H 2.1344 1.2987 0.5973 0.053 Uiso 1 1 calc R
C35 C 2.2034(8) 1.3378(8) 0.4836(4) 0.041(3) Uani 1 1 d .
S8 S 0.9091(2) 0.4734(2) 0.33611(10) 0.0385(7) Uani 1 1 d .
O64 O 0.8803(5) 0.5647(6) 0.3224(3) 0.047(2) Uani 1 1 d .
O65 O 0.9862(5) 0.4509(6) 0.3069(3) 0.046(2) Uani 1 1 d .
O66 O 0.8229(6) 0.3927(6) 0.3324(3) 0.063(3) Uani 1 1 d .
C36 C 0.8909(7) 0.4516(8) 0.5350(4) 0.035(3) Uani 1 1 d .
H36A H 0.8219 0.4225 0.5272 0.042 Uiso 1 1 calc R
C37 C 0.9473(7) 0.4785(7) 0.4943(4) 0.032(2) Uani 1 1 d .
C38 C 1.0652(7) 0.5330(8) 0.4148(4) 0.038(3) Uani 1 1 d .
H38A H 1.1034 0.5518 0.3874 0.045 Uiso 1 1 calc R
C40 C 0.9624(8) 0.4888(7) 0.4026(4) 0.033(3) Uani 1 1 d .
C39 C 0.9053(7) 0.4615(8) 0.4405(4) 0.035(3) Uani 1 1 d .
H39A H 0.8369 0.4310 0.4313 0.042 Uiso 1 1 calc R
O71 O 0.5088(5) 0.7653(5) 0.4756(2) 0.0390(18) Uani 1 1 d .
O72 O 1.0215(5) 0.9717(5) 0.0708(2) 0.0407(19) Uani 1 1 d .
O73 O 0.2975(5) 0.6115(6) 0.3768(3) 0.050(2) Uani 1 1 d .
O74 O 0.8860(5) 0.8850(5) 0.1515(3) 0.0434(19) Uani 1 1 d .
O75 O 0.9178(5) 1.0886(6) 0.2255(3) 0.046(2) Uani 1 1 d .
O76 O 0.6822(6) 0.5892(6) 0.2927(3) 0.057(2) Uani 1 1 d .
O77 O 0.8368(5) 0.7650(6) 0.2292(3) 0.048(2) Uani 1 1 d .
O78 O 0.7755(6) 0.4336(6) 0.1803(3) 0.065(3) Uani 1 1 d .
O79 O 0.5410(6) 0.5345(6) 0.3555(3) 0.063(2) Uani 1 1 d .
O80 O 0.3817(6) 0.3759(6) 0.3231(3) 0.065(2) Uani 1 1 d .
O81 O 0.0176(7) 0.2791(6) 0.2613(3) 0.067(2) Uani 1 1 d .
O82 O 0.0253(7) 0.6939(6) 0.2841(3) 0.076(3) Uani 1 1 d .
O83 O 1.1055(5) 1.1669(5) 0.3287(3) 0.045(2) Uani 1 1 d .
O84 O 1.2870(7) 1.4148(6) 0.2281(3) 0.068(3) Uani 1 1 d .
O85 O 1.1770(6) 0.5414(8) 0.2851(3) 0.086(3) Uani 1 1 d .
O86 O 1.0862(11) 0.4008(11) 0.1914(5) 0.049(4) Uani 0.50 1 d P
O87 O 1.8321(6) 1.2107(7) 0.1197(4) 0.078(3) Uani 1 1 d .
O88 O 0.5910(7) 0.4047(6) 0.4301(3) 0.072(3) Uani 1 1 d .
O89A O 1.6885(16) 0.9559(18) 0.0237(9) 0.064(7) Uani 0.50 1 d P
O89B O 1.6369(16) 0.926(2) 0.0302(8) 0.089(10) Uani 0.50 1 d P

loop_
_atom_site_aniso_label
_atom_site_aniso_U_11
_atom_site_aniso_U_22
_atom_site_aniso_U_33
_atom_site_aniso_U_23
_atom_site_aniso_U_13
_atom_site_aniso_U_12
Al1 0.0246(16) 0.030(2) 0.0234(15) 0.0051(13) 0.0036(13) 0.0050(14)
Al2 0.0232(16) 0.029(2) 0.0262(16) 0.0056(14) 0.0035(13) 0.0067(14)
Al3 0.0241(16) 0.034(2) 0.0240(16) 0.0024(14) 0.0029(13) 0.0067(14)
Al4 0.0233(16) 0.028(2) 0.0288(16) 0.0041(14) 0.0063(13) 0.0068(14)
Al5 0.0281(16) 0.0220(19) 0.0297(16) 0.0026(13) 0.0053(13) 0.0032(14)
Al6 0.0234(16) 0.029(2) 0.0266(16) 0.0040(14) 0.0020(13) 0.0051(14)
Al7 0.0266(16) 0.030(2) 0.0237(16) 0.0016(14) 0.0026(13) 0.0052(14)
Al8 0.0217(15) 0.029(2) 0.0287(16) 0.0033(14) 0.0039(13) 0.0060(14)
Al9 0.0268(16) 0.029(2) 0.0242(16) 0.0001(13) 0.0032(13) 0.0056(14)
Al10 0.0227(16) 0.031(2) 0.0269(16) 0.0038(14) 0.0048(13) 0.0066(14)
Al11 0.0244(16) 0.029(2) 0.0275(16) 0.0037(14) 0.0023(13) 0.0065(14)
Al12 0.0219(15) 0.0243(19) 0.0220(15) 0.0004(13) 0.0050(12) 0.0033(13)
Al13 0.0192(15) 0.0285(19) 0.0280(16) 0.0034(13) 0.0034(13) 0.0044(13)
Na1 0.030(2) 0.039(3) 0.038(2) 0.0045(19) -0.0007(18) 0.0063(19)
O1 0.024(3) 0.024(4) 0.022(3) 0.002(3) 0.005(3) 0.004(3)
O2 0.022(3) 0.022(4) 0.031(4) 0.001(3) 0.007(3) 0.004(3)
O3 0.023(3) 0.023(4) 0.019(3) -0.001(3) 0.002(3) 0.001(3)
O4 0.024(3) 0.025(4) 0.021(3) 0.001(3) 0.006(3) 0.005(3)
O5 0.017(3) 0.031(4) 0.025(3) 0.008(3) 0.004(3) 0.005(3)
O6 0.020(3) 0.022(4) 0.036(4) 0.004(3) 0.000(3) 0.009(3)
O7 0.019(3) 0.030(4) 0.020(3) -0.003(3) 0.006(3) 0.003(3)
O8 0.020(3) 0.022(4) 0.033(4) -0.002(3) 0.001(3) 0.003(3)
O9 0.029(4) 0.024(4) 0.026(3) 0.002(3) 0.007(3) 0.006(3)
O10 0.018(3) 0.033(4) 0.024(3) 0.003(3) -0.002(3) 0.003(3)
O11 0.022(3) 0.025(4) 0.031(4) 0.002(3) 0.010(3) 0.003(3)
O12 0.030(4) 0.031(4) 0.026(4) 0.003(3) 0.005(3) 0.009(3)
O13 0.022(3) 0.031(4) 0.025(3) -0.001(3) 0.006(3) 0.002(3)
O14 0.020(3) 0.030(4) 0.028(3) 0.008(3) 0.010(3) 0.008(3)
O15 0.024(3) 0.022(4) 0.024(3) 0.004(3) 0.004(3) 0.003(3)
O16 0.025(3) 0.032(4) 0.023(3) 0.003(3) 0.009(3) 0.001(3)
O17 0.023(3) 0.030(4) 0.028(4) -0.008(3) 0.004(3) 0.002(3)
O18 0.024(3) 0.026(4) 0.026(3) 0.000(3) 0.002(3) 0.009(3)
O19 0.021(3) 0.029(4) 0.029(4) 0.007(3) 0.000(3) 0.003(3)
O20 0.024(3) 0.025(4) 0.030(4) -0.001(3) 0.005(3) 0.008(3)
O21 0.018(3) 0.037(5) 0.022(3) -0.004(3) 0.007(3) 0.002(3)
O22 0.027(4) 0.027(4) 0.028(4) 0.001(3) 0.004(3) 0.005(3)
O23 0.026(4) 0.029(4) 0.030(4) 0.009(3) 0.009(3) 0.006(3)
O24 0.029(4) 0.027(4) 0.029(4) 0.003(3) 0.001(3) 0.007(3)
O25 0.025(4) 0.032(4) 0.028(4) 0.005(3) 0.005(3) 0.004(3)
O26 0.038(4) 0.027(4) 0.039(4) 0.009(3) 0.012(3) 0.014(3)
O27 0.018(3) 0.040(5) 0.026(3) 0.000(3) 0.007(3) 0.008(3)
O28 0.027(4) 0.034(5) 0.026(4) 0.002(3) 0.002(3) 0.004(3)
O29 0.030(4) 0.042(5) 0.032(4) -0.002(3) 0.013(3) 0.011(3)
O30 0.029(4) 0.034(5) 0.022(3) -0.004(3) -0.004(3) 0.016(3)
O31 0.028(4) 0.035(5) 0.035(4) 0.009(3) 0.013(3) 0.002(3)
O32 0.033(4) 0.043(5) 0.026(4) -0.002(3) 0.008(3) 0.007(3)
O33 0.036(4) 0.039(5) 0.037(4) 0.001(3) 0.013(3) 0.008(4)
O34 0.029(4) 0.031(4) 0.026(4) 0.000(3) 0.005(3) 0.004(3)
O35 0.038(4) 0.033(5) 0.028(4) 0.005(3) 0.003(3) 0.011(3)
O36 0.035(4) 0.046(5) 0.032(4) 0.011(3) 0.006(3) 0.016(4)
O37 0.028(4) 0.022(4) 0.037(4) -0.006(3) 0.004(3) 0.002(3)
O38 0.037(4) 0.033(5) 0.036(4) -0.004(3) 0.000(3) 0.004(3)
O39 0.036(4) 0.050(6) 0.046(4) 0.000(4) 0.000(4) 0.011(4)
O40 0.032(4) 0.038(5) 0.037(4) -0.001(3) 0.002(3) 0.011(3)
O41 0.041(4) 0.040(5) 0.027(4) 0.000(3) 0.001(3) 0.009(4)
S1 0.0304(15) 0.0349(18) 0.0286(14) 0.0050(12) 0.0049(12) 0.0118(13)
O43 0.023(4) 0.054(5) 0.031(4) 0.011(3) 0.010(3) 0.017(3)
O44 0.020(4) 0.055(5) 0.039(4) 0.004(4) -0.002(3) 0.009(4)
O45 0.063(5) 0.037(5) 0.035(4) 0.005(4) 0.000(4) 0.014(4)
C1 0.029(6) 0.050(8) 0.021(5) 0.010(5) 0.006(5) 0.019(5)
C3 0.022(5) 0.026(6) 0.030(6) 0.005(5) 0.010(4) 0.007(4)
C2 0.027(6) 0.031(7) 0.035(6) 0.005(5) 0.007(5) 0.009(5)
C4 0.033(6) 0.030(7) 0.040(6) 0.010(5) 0.014(5) 0.009(5)
C5 0.030(6) 0.027(7) 0.037(6) 0.002(5) 0.000(5) 0.005(5)
S2 0.0339(15) 0.0400(19) 0.0263(14) 0.0001(12) 0.0060(12) 0.0059(13)
O46 0.043(4) 0.030(5) 0.033(4) -0.003(3) 0.006(3) 0.006(3)
O47 0.052(5) 0.038(5) 0.047(4) 0.003(4) 0.026(4) -0.003(4)
O48 0.040(4) 0.044(5) 0.044(4) 0.011(4) 0.008(4) 0.021(4)
S3 0.0324(15) 0.0395(19) 0.0359(16) 0.0060(13) -0.0013(13) 0.0055(13)
O49 0.046(4) 0.042(5) 0.038(4) 0.006(4) 0.005(4) 0.011(4)
O50 0.033(4) 0.030(5) 0.047(4) 0.004(4) 0.007(3) -0.005(3)
O51 0.034(4) 0.042(5) 0.054(5) 0.017(4) -0.009(4) 0.009(4)
C6 0.024(6) 0.052(8) 0.021(5) 0.005(5) -0.003(4) 0.007(5)
C7 0.029(6) 0.035(7) 0.030(6) -0.004(5) -0.002(5) 0.013(5)
C8 0.024(6) 0.040(8) 0.029(6) 0.005(5) 0.004(5) 0.006(5)
C9 0.031(6) 0.043(8) 0.025(6) -0.001(5) 0.007(5) 0.011(5)
C10 0.039(7) 0.047(9) 0.031(6) 0.015(6) 0.003(5) -0.004(6)
C11 0.030(6) 0.028(7) 0.030(6) 0.008(5) 0.008(5) 0.004(5)
C12 0.029(6) 0.037(7) 0.028(6) -0.001(5) 0.005(5) 0.001(5)
C13 0.020(5) 0.037(7) 0.033(6) 0.006(5) -0.001(5) 0.001(5)
C14 0.034(6) 0.048(9) 0.031(6) 0.000(6) 0.004(5) 0.011(6)
C15 0.015(5) 0.050(8) 0.021(5) 0.005(5) 0.003(4) 0.008(5)
S4 0.0334(16) 0.046(2) 0.0391(16) -0.0084(14) 0.0016(13) 0.0067(14)
O52 0.071(6) 0.057(6) 0.043(5) 0.008(4) 0.015(4) 0.010(5)
O53 0.036(4) 0.031(5) 0.046(4) -0.008(4) -0.009(3) 0.002(4)
O54 0.038(5) 0.083(7) 0.057(5) -0.026(5) -0.002(4) 0.017(5)
C16 0.031(6) 0.034(8) 0.055(8) -0.001(6) 0.005(6) 0.007(5)
C17 0.039(7) 0.043(8) 0.040(7) 0.007(6) 0.007(5) 0.007(6)
C18 0.021(6) 0.065(10) 0.055(8) 0.014(7) 0.000(5) 0.009(6)
C19 0.022(6) 0.035(8) 0.050(7) -0.006(6) 0.001(5) 0.008(5)
C20 0.035(6) 0.016(7) 0.046(7) -0.006(5) 0.008(5) 0.008(5)
S5 0.0375(16) 0.0344(19) 0.0365(15) 0.0038(13) 0.0009(13) 0.0066(14)
O55 0.043(4) 0.036(5) 0.048(4) 0.001(4) 0.000(4) 0.008(4)
O56 0.058(5) 0.040(5) 0.046(4) 0.004(4) 0.018(4) 0.022(4)
O57 0.051(5) 0.051(6) 0.041(4) 0.009(4) -0.002(4) 0.009(4)
C21 0.032(6) 0.059(9) 0.039(7) -0.007(6) 0.004(5) 0.027(6)
C22 0.024(6) 0.039(7) 0.051(7) -0.015(7) -0.002(5) 0.014(6)
C23 0.052(8) 0.061(10) 0.050(8) 0.013(7) 0.001(6) 0.006(7)
C24 0.055(8) 0.045(9) 0.057(8) 0.013(7) 0.003(6) 0.018(7)
C25 0.032(6) 0.068(10) 0.032(6) 0.000(6) 0.003(5) 0.017(6)
S6 0.0393(17) 0.035(2) 0.068(2) -0.0067(16) 0.0226(16) 0.0012(15)
O58 0.058(5) 0.072(7) 0.052(5) -0.017(5) 0.020(4) -0.020(5)
O59A 0.049(11) 0.045(13) 0.039(13) 0.012(11) 0.018(11) 0.035(9)
S7 0.0350(16) 0.038(2) 0.068(2) 0.0108(17) 0.0183(15) 0.0067(15)
O61 0.035(4) 0.041(5) 0.046(4) -0.002(4) 0.008(4) 0.007(4)
O62 0.061(6) 0.100(8) 0.091(7) 0.058(6) 0.048(5) 0.036(5)
C26 0.036(6) 0.036(8) 0.051(7) 0.010(6) 0.016(6) 0.009(5)
C27 0.026(6) 0.033(7) 0.044(7) -0.015(5) 0.000(5) 0.003(5)
C28 0.033(7) 0.036(8) 0.053(8) 0.006(6) 0.013(6) 0.004(5)
C29 0.041(7) 0.047(8) 0.042(7) 0.005(6) 0.007(6) 0.013(6)
C30 0.033(6) 0.032(7) 0.040(7) 0.004(5) 0.010(5) 0.005(5)
C31 0.046(7) 0.029(7) 0.049(7) 0.001(5) 0.029(6) 0.010(6)
C32 0.031(6) 0.038(8) 0.047(7) 0.005(6) 0.003(6) 0.003(5)
C33 0.043(7) 0.043(8) 0.048(7) 0.008(6) -0.006(6) 0.013(6)
C34 0.049(7) 0.053(9) 0.032(6) 0.002(6) 0.005(6) 0.016(6)
C35 0.044(7) 0.036(8) 0.049(7) 0.005(6) 0.016(6) 0.015(6)
S8 0.0369(16) 0.040(2) 0.0330(15) -0.0005(13) 0.0039(13) -0.0057(14)
O64 0.047(5) 0.050(6) 0.042(4) 0.003(4) -0.008(4) 0.014(4)
O65 0.044(4) 0.052(6) 0.039(4) -0.007(4) 0.011(4) -0.001(4)
O66 0.059(5) 0.079(7) 0.033(4) -0.001(4) 0.009(4) -0.028(5)
C36 0.028(6) 0.038(7) 0.039(7) 0.001(5) 0.011(5) 0.001(5)
C37 0.041(6) 0.020(6) 0.035(6) 0.005(5) 0.005(5) 0.004(5)
C38 0.032(6) 0.037(7) 0.045(7) -0.001(5) 0.016(5) 0.001(5)
C40 0.045(7) 0.022(7) 0.032(6) 0.004(5) 0.011(5) 0.001(5)
C39 0.023(5) 0.035(7) 0.044(7) -0.005(5) 0.000(5) 0.004(5)
O71 0.040(4) 0.040(5) 0.037(4) 0.008(4) 0.003(3) 0.009(4)
O72 0.038(4) 0.046(5) 0.037(4) 0.006(4) -0.005(3) 0.011(4)
O73 0.053(5) 0.048(6) 0.054(5) 0.019(4) 0.020(4) 0.007(4)
O74 0.033(4) 0.042(5) 0.053(5) -0.003(4) -0.001(4) 0.011(4)
O75 0.038(4) 0.051(6) 0.046(4) 0.014(4) 0.003(4) 0.006(4)
O76 0.063(5) 0.057(6) 0.054(5) 0.005(4) 0.008(4) 0.019(5)
O77 0.040(4) 0.044(5) 0.058(5) 0.005(4) 0.009(4) 0.004(4)
O78 0.062(5) 0.064(7) 0.058(5) 0.023(5) 0.000(4) -0.011(5)
O79 0.090(6) 0.051(6) 0.056(5) 0.011(4) 0.026(5) 0.023(5)
O80 0.079(6) 0.052(6) 0.067(6) 0.002(5) 0.014(5) 0.018(5)
O81 0.080(6) 0.049(6) 0.076(6) 0.007(5) 0.006(5) 0.022(5)
O82 0.110(7) 0.041(6) 0.090(7) 0.011(5) 0.060(6) 0.013(5)
O83 0.041(4) 0.045(5) 0.049(4) 0.000(4) 0.009(4) 0.007(4)
O84 0.082(6) 0.032(5) 0.091(7) 0.001(5) 0.029(5) 0.000(5)
O85 0.061(6) 0.117(9) 0.064(6) 0.034(6) 0.017(5) -0.029(6)
O86 0.070(11) 0.034(10) 0.051(9) 0.011(8) 0.027(8) 0.015(8)
O87 0.049(5) 0.097(8) 0.094(7) 0.050(6) 0.016(5) 0.019(5)
O88 0.111(7) 0.040(6) 0.065(6) -0.008(5) 0.017(5) 0.016(5)
O89A 0.061(16) 0.091(17) 0.062(13) 0.019(11) 0.048(13) 0.040(14)
O89B 0.057(16) 0.19(3) 0.026(11) -0.027(14) 0.014(12) 0.049(18)

loop_
_atom_type_symbol
_atom_type_description
_atom_type_scat_dispersion_real
_atom_type_scat_dispersion_imag
_atom_type_scat_source
O O 0.0106 0.006 'International Tables Vol C Tables 4.2.6.8 and 6.1.1.4'
H H 0 0 'International Tables Vol C Tables 4.2.6.8 and 6.1.1.4'
C C 0.0033 0.0016 'International Tables Vol C Tables 4.2.6.8 and 6.1.1.4'
Al Al 0.0645 0.0514 'International Tables Vol C Tables 4.2.6.8 and 6.1.1.4'
S S 0.1246 0.1234 'International Tables Vol C Tables 4.2.6.8 and 6.1.1.4'
Na Na 0.0362 0.0249 'International Tables Vol C Tables 4.2.6.8 and 6.1.1.4'

loop_
_geom_angle_atom_site_label_1
_geom_angle_atom_site_label_2
_geom_angle_atom_site_label_3
_geom_angle
_geom_angle_site_symmetry_1
_geom_angle_site_symmetry_3
O34 Al1 O10 176.8(3) . .
O34 Al1 O18 89.0(3) . .
O10 Al1 O18 88.0(3) . .
O34 Al1 O5 90.9(3) . .
O10 Al1 O5 92.1(3) . .
O18 Al1 O5 178.6(3) . .
O34 Al1 O1 83.1(3) . .
O10 Al1 O1 95.4(3) . .
O18 Al1 O1 82.6(3) . .
O5 Al1 O1 96.0(3) . .
O34 Al1 O35 89.7(3) . .
O10 Al1 O35 91.5(3) . .
O18 Al1 O35 91.3(3) . .
O5 Al1 O35 90.1(3) . .
O1 Al1 O35 170.6(3) . .
O34 Al1 Al6 39.3(2) . .
O10 Al1 Al6 139.3(2) . .
O18 Al1 Al6 87.0(2) . .
O5 Al1 Al6 92.0(2) . .
O1 Al1 Al6 43.9(2) . .
O35 Al1 Al6 128.9(2) . .
O34 Al1 Al10 84.9(2) . .
O10 Al1 Al10 92.0(2) . .
O18 Al1 Al10 38.19(19) . .
O5 Al1 Al10 140.4(2) . .
O1 Al1 Al10 44.41(18) . .
O35 Al1 Al10 129.1(2) . .
Al6 Al1 Al10 60.84(10) . .
O20 Al2 O22 94.1(3) . .
O20 Al2 O25 170.2(3) . .
O22 Al2 O25 76.3(3) . .
O20 Al2 O24 95.5(3) . .
O22 Al2 O24 166.8(3) . .
O25 Al2 O24 93.7(3) . .
O20 Al2 O36 91.0(3) . .
O22 Al2 O36 96.2(3) . .
O25 Al2 O36 91.9(3) . .
O24 Al2 O36 92.6(3) . .
O20 Al2 O4 80.7(3) . .
O22 Al2 O4 92.8(3) . .
O25 Al2 O4 97.6(3) . .
O24 Al2 O4 79.9(3) . .
O36 Al2 O4 168.2(3) . .
O20 Al2 Al3 131.4(2) . .
O22 Al2 Al3 38.3(2) . .
O25 Al2 Al3 38.8(2) . .
O24 Al2 Al3 130.1(2) . .
O36 Al2 Al3 101.3(2) . .
O4 Al2 Al3 90.5(2) . .
O20 Al2 Al4 37.3(2) . .
O22 Al2 Al4 97.1(2) . .
O25 Al2 Al4 140.8(2) . .
O24 Al2 Al4 85.2(2) . .
O36 Al2 Al4 127.3(2) . .
O4 Al2 Al4 43.55(17) . .
Al3 Al2 Al4 119.88(13) . .
O20 Al2 Al5 88.5(2) . .
O22 Al2 Al5 133.1(2) . .
O25 Al2 Al5 96.7(2) . .
O24 Al2 Al5 38.5(2) . .
O36 Al2 Al5 130.6(3) . .
O4 Al2 Al5 41.39(19) . .
Al3 Al2 Al5 115.38(13) . .
Al4 Al2 Al5 59.62(9) . .
O22 Al3 O19 96.3(3) . .
O22 Al3 O25 76.5(3) . .
O19 Al3 O25 172.6(3) . .
O22 Al3 O30 167.4(3) . .
O19 Al3 O30 93.3(3) . .
O25 Al3 O30 93.7(3) . .
O22 Al3 O41 95.5(3) . .
O19 Al3 O41 89.3(3) . .
O25 Al3 O41 92.8(3) . .
O30 Al3 O41 92.8(3) . .
O22 Al3 O7 93.2(3) . .
O19 Al3 O7 81.0(3) . .
O25 Al3 O7 97.8(3) . .
O30 Al3 O7 80.2(3) . .
O41 Al3 O7 167.6(3) . .
O22 Al3 Al2 38.4(2) . .
O19 Al3 Al2 133.7(2) . .
O25 Al3 Al2 38.91(19) . .
O30 Al3 Al2 130.3(2) . .
O41 Al3 Al2 101.5(2) . .
O7 Al3 Al2 90.8(2) . .
O22 Al3 Al7 97.5(2) . .
O19 Al3 Al7 38.0(2) . .
O25 Al3 Al7 140.6(2) . .
O30 Al3 Al7 85.1(2) . .
O41 Al3 Al7 126.6(2) . .
O7 Al3 Al7 43.06(19) . .
Al2 Al3 Al7 120.05(12) . .
O22 Al3 Al9 133.6(2) . .
O19 Al3 Al9 87.5(2) . .
O25 Al3 Al9 96.4(2) . .
O30 Al3 Al9 38.6(2) . .
O41 Al3 Al9 130.8(2) . .
O7 Al3 Al9 41.64(17) . .
Al2 Al3 Al9 115.58(12) . .
Al7 Al3 Al9 59.44(10) . .
O16 Al4 O20 169.8(3) . .
O16 Al4 O27 91.4(3) . .
O20 Al4 O27 97.2(3) . .
O16 Al4 O23 77.5(3) . .
O20 Al4 O23 93.5(3) . .
O27 Al4 O23 168.4(3) . .
O16 Al4 O32 95.6(3) . .
O20 Al4 O32 89.5(3) . .
O27 Al4 O32 93.0(3) . .
O23 Al4 O32 91.4(3) . .
O16 Al4 O4 95.9(3) . .
O20 Al4 O4 80.1(3) . .
O27 Al4 O4 81.2(3) . .
O23 Al4 O4 96.5(3) . .
O32 Al4 O4 167.2(3) . .
O16 Al4 Al10 38.7(2) . .
O20 Al4 Al10 131.5(2) . .
O27 Al4 Al10 129.0(2) . .
O23 Al4 Al10 39.5(2) . .
O32 Al4 Al10 100.5(2) . .
O4 Al4 Al10 91.9(2) . .
O16 Al4 Al5 94.4(2) . .
O20 Al4 Al5 88.8(2) . .
O27 Al4 Al5 39.42(19) . .
O23 Al4 Al5 137.0(2) . .
O32 Al4 Al5 131.5(2) . .
O4 Al4 Al5 41.79(18) . .
Al10 Al4 Al5 116.20(13) . .
O16 Al4 Al2 138.8(2) . .
O20 Al4 Al2 36.95(19) . .
O27 Al4 Al2 87.3(2) . .
O23 Al4 Al2 98.8(2) . .
O32 Al4 Al2 125.6(2) . .
O4 Al4 Al2 43.25(18) . .
Al10 Al4 Al2 120.83(13) . .
Al5 Al4 Al2 60.23(9) . .
O24 Al5 O2 89.5(3) . .
O24 Al5 O27 90.9(3) . .
O2 Al5 O27 176.6(3) . .
O24 Al5 O3 177.3(3) . .
O2 Al5 O3 90.8(3) . .
O27 Al5 O3 88.6(3) . .
O24 Al5 O37 92.2(3) . .
O2 Al5 O37 92.5(3) . .
O27 Al5 O37 90.9(3) . .
O3 Al5 O37 90.4(3) . .
O24 Al5 O4 81.2(3) . .
O2 Al5 O4 94.5(3) . .
O27 Al5 O4 82.2(3) . .
O3 Al5 O4 96.1(3) . .
O37 Al5 O4 170.3(3) . .
O24 Al5 Al4 85.4(2) . .
O2 Al5 Al4 138.2(2) . .
O27 Al5 Al4 38.4(2) . .
O3 Al5 Al4 92.5(2) . .
O37 Al5 Al4 129.1(2) . .
O4 Al5 Al4 43.76(18) . .
O24 Al5 Al2 38.1(2) . .
O2 Al5 Al2 91.8(2) . .
O27 Al5 Al2 86.5(2) . .
O3 Al5 Al2 139.2(2) . .
O37 Al5 Al2 130.1(2) . .
O4 Al5 Al2 43.03(18) . .
Al4 Al5 Al2 60.14(9) . .
O11 Al6 O13 97.1(3) . .
O11 Al6 O9 171.4(3) . .
O13 Al6 O9 76.4(3) . .
O11 Al6 O34 92.2(3) . .
O13 Al6 O34 170.1(3) . .
O9 Al6 O34 94.0(3) . .
O11 Al6 O40 91.2(3) . .
O13 Al6 O40 91.3(3) . .
O9 Al6 O40 94.6(3) . .
O34 Al6 O40 91.9(3) . .
O11 Al6 O1 81.4(3) . .
O13 Al6 O1 97.0(3) . .
O9 Al6 O1 93.7(3) . .
O34 Al6 O1 80.9(3) . .
O40 Al6 O1 169.4(3) . .
O11 Al6 Al7 133.8(2) . .
O13 Al6 Al7 38.73(19) . .
O9 Al6 Al7 38.7(2) . .
O34 Al6 Al7 131.3(2) . .
O40 Al6 Al7 100.5(2) . .
O1 Al6 Al7 90.11(19) . .
O11 Al6 Al1 88.2(2) . .
O13 Al6 Al1 137.0(2) . .
O9 Al6 Al1 92.7(2) . .
O34 Al6 Al1 39.5(2) . .
O40 Al6 Al1 131.3(2) . .
O1 Al6 Al1 41.51(18) . .
Al7 Al6 Al1 114.45(12) . .
O11 Al6 Al10 37.4(2) . .
O13 Al6 Al10 101.1(2) . .
O9 Al6 Al10 137.5(2) . .
O34 Al6 Al10 84.3(2) . .
O40 Al6 Al10 127.9(2) . .
O1 Al6 Al10 44.00(18) . .
Al7 Al6 Al10 120.55(13) . .
Al1 Al6 Al10 59.92(10) . .
O9 Al7 O13 77.1(3) . .
O9 Al7 O19 170.6(3) . .
O13 Al7 O19 94.5(3) . .
O9 Al7 O17 94.9(3) . .
O13 Al7 O17 171.7(3) . .
O19 Al7 O17 93.4(3) . .
O9 Al7 O38 95.5(3) . .
O13 Al7 O38 94.8(3) . .
O19 Al7 O38 89.2(3) . .
O17 Al7 O38 88.1(3) . .
O9 Al7 O7 95.4(3) . .
O13 Al7 O7 97.0(3) . .
O19 Al7 O7 81.5(3) . .
O17 Al7 O7 81.4(3) . .
O38 Al7 O7 165.4(3) . .
O9 Al7 Al6 39.1(2) . .
O13 Al7 Al6 39.0(2) . .
O19 Al7 Al6 131.8(2) . .
O17 Al7 Al6 132.7(2) . .
O38 Al7 Al6 103.3(2) . .
O7 Al7 Al6 91.19(19) . .
O9 Al7 Al9 95.5(2) . .
O13 Al7 Al9 138.2(2) . .
O19 Al7 Al9 88.2(2) . .
O17 Al7 Al9 39.3(2) . .
O38 Al7 Al9 127.0(2) . .
O7 Al7 Al9 42.13(18) . .
Al6 Al7 Al9 117.14(12) . .
O9 Al7 Al3 138.7(2) . .
O13 Al7 Al3 98.7(2) . .
O19 Al7 Al3 37.8(2) . .
O17 Al7 Al3 85.9(2) . .
O38 Al7 Al3 125.8(2) . .
O7 Al7 Al3 43.73(18) . .
Al6 Al7 Al3 119.58(13) . .
Al9 Al7 Al3 60.33(10) . .
O12 Al8 O6 173.4(3) . .
O12 Al8 O5 94.9(3) . .
O6 Al8 O5 89.6(3) . .
O12 Al8 O8 88.8(3) . .
O6 Al8 O8 86.3(3) . .
O5 Al8 O8 173.7(3) . .
O12 Al8 O26 93.9(3) . .
O6 Al8 O26 90.6(3) . .
O5 Al8 O26 93.1(3) . .
O8 Al8 O26 91.7(3) . .
O12 Al8 O15 90.4(3) . .
O6 Al8 O15 84.7(3) . .
O5 Al8 O15 91.5(3) . .
O8 Al8 O15 83.4(3) . .
O26 Al8 O15 173.5(3) . .
O12 Al8 Al13 87.5(2) . .
O6 Al8 Al13 86.0(2) . .
O5 Al8 Al13 134.3(2) . .
O8 Al8 Al13 40.7(2) . .
O26 Al8 Al13 132.4(2) . .
O15 Al8 Al13 42.77(18) . .
O12 Al8 Al11 134.2(2) . .
O6 Al8 Al11 41.0(2) . .
O5 Al8 Al11 88.1(2) . .
O8 Al8 Al11 85.6(2) . .
O26 Al8 Al11 131.6(2) . .
O15 Al8 Al11 43.87(19) . .
Al13 Al8 Al11 59.93(10) . .
O12 Al8 Na1 130.8(2) . .
O6 Al8 Na1 45.70(19) . .
O5 Al8 Na1 133.6(2) . .
O8 Al8 Na1 43.77(19) . .
O26 Al8 Na1 78.4(2) . .
O15 Al8 Na1 95.1(2) . .
Al13 Al8 Na1 65.66(10) . .
Al11 Al8 Na1 66.71(11) . .
O21 Al9 O30 90.8(3) . .
O21 Al9 O17 178.1(3) . .
O30 Al9 O17 89.0(3) . .
O21 Al9 O12 91.6(3) . .
O30 Al9 O12 175.9(3) . .
O17 Al9 O12 88.5(3) . .
O21 Al9 O29 90.4(3) . .
O30 Al9 O29 90.7(3) . .
O17 Al9 O29 91.5(3) . .
O12 Al9 O29 92.6(3) . .
O21 Al9 O7 95.8(3) . .
O30 Al9 O7 81.6(3) . .
O17 Al9 O7 82.3(3) . .
O12 Al9 O7 94.8(3) . .
O29 Al9 O7 170.1(3) . .
O21 Al9 Al7 139.2(2) . .
O30 Al9 Al7 85.3(2) . .
O17 Al9 Al7 38.90(19) . .
O12 Al9 Al7 90.7(2) . .
O29 Al9 Al7 130.2(2) . .
O7 Al9 Al7 43.40(19) . .
O21 Al9 Al3 93.2(2) . .
O30 Al9 Al3 38.02(19) . .
O17 Al9 Al3 85.5(2) . .
O12 Al9 Al3 138.4(2) . .
O29 Al9 Al3 128.6(2) . .
O7 Al9 Al3 43.56(19) . .
Al7 Al9 Al3 60.22(10) . .
O16 Al10 O18 92.3(3) . .
O16 Al10 O11 169.7(3) . .
O18 Al10 O11 95.5(3) . .
O16 Al10 O23 77.4(3) . .
O18 Al10 O23 168.4(3) . .
O11 Al10 O23 94.1(3) . .
O16 Al10 O33 95.4(3) . .
O18 Al10 O33 89.9(3) . .
O11 Al10 O33 91.2(3) . .
O23 Al10 O33 96.4(3) . .
O16 Al10 O1 94.4(3) . .
O18 Al10 O1 80.2(3) . .
O11 Al10 O1 80.5(3) . .
O23 Al10 O1 95.1(3) . .
O33 Al10 O1 166.2(3) . .
O16 Al10 Al4 38.7(2) . .
O18 Al10 Al4 129.4(2) . .
O11 Al10 Al4 131.8(2) . .
O23 Al10 Al4 39.5(2) . .
O33 Al10 Al4 103.6(2) . .
O1 Al10 Al4 90.1(2) . .
O16 Al10 Al1 94.5(2) . .
O18 Al10 Al1 39.01(19) . .
O11 Al10 Al1 87.5(2) . .
O23 Al10 Al1 135.4(2) . .
O33 Al10 Al1 128.2(2) . .
O1 Al10 Al1 41.17(18) . .
Al4 Al10 Al1 115.27(12) . .
O16 Al10 Al6 137.2(2) . .
O18 Al10 Al6 86.2(2) . .
O11 Al10 Al6 37.36(19) . .
O23 Al10 Al6 97.7(2) . .
O33 Al10 Al6 127.3(2) . .
O1 Al10 Al6 43.17(18) . .
Al4 Al10 Al6 119.04(12) . .
Al1 Al10 Al6 59.24(10) . .
O10 Al11 O3 95.4(3) . .
O10 Al11 O14 172.5(3) . .
O3 Al11 O14 89.1(3) . .
O10 Al11 O6 89.1(3) . .
O3 Al11 O6 173.0(3) . .
O14 Al11 O6 85.9(3) . .
O10 Al11 O28 94.2(3) . .
O3 Al11 O28 94.3(3) . .
O14 Al11 O28 91.4(3) . .
O6 Al11 O28 90.7(3) . .
O10 Al11 O15 90.7(3) . .
O3 Al11 O15 91.4(3) . .
O14 Al11 O15 83.2(3) . .
O6 Al11 O15 83.1(3) . .
O28 Al11 O15 172.1(3) . .
O10 Al11 Al13 133.6(2) . .
O3 Al11 Al13 87.2(2) . .
O14 Al11 Al13 40.4(2) . .
O6 Al11 Al13 85.8(2) . .
O28 Al11 Al13 131.8(2) . .
O15 Al11 Al13 42.92(18) . .
O10 Al11 Al8 87.3(2) . .
O3 Al11 Al8 134.0(2) . .
O14 Al11 Al8 85.2(2) . .
O6 Al11 Al8 40.6(2) . .
O28 Al11 Al8 131.3(2) . .
O15 Al11 Al8 42.7(2) . .
Al13 Al11 Al8 60.03(10) . .
O10 Al11 Na1 132.0(2) . .
O3 Al11 Na1 132.3(2) . .
O14 Al11 Na1 44.4(2) . .
O6 Al11 Na1 43.94(19) . .
O28 Al11 Na1 80.0(2) . .
O15 Al11 Na1 92.1(2) . .
Al13 Al11 Na1 64.66(10) . .
Al8 Al11 Na1 64.11(10) . .
O4 Al12 O7 110.3(3) . .
O4 Al12 O1 110.6(3) . .
O7 Al12 O1 110.4(3) . .
O4 Al12 O15 110.2(3) . .
O7 Al12 O15 107.0(3) . .
O1 Al12 O15 108.3(3) . .
O21 Al13 O2 94.9(3) . .
O21 Al13 O14 172.6(3) . .
O2 Al13 O14 90.1(3) . .
O21 Al13 O8 88.8(3) . .
O2 Al13 O8 173.7(3) . .
O14 Al13 O8 85.7(3) . .
O21 Al13 O31 91.1(3) . .
O2 Al13 O31 90.8(3) . .
O14 Al13 O31 94.4(3) . .
O8 Al13 O31 94.2(3) . .
O21 Al13 O15 90.6(3) . .
O2 Al13 O15 91.2(3) . .
O14 Al13 O15 83.8(3) . .
O8 Al13 O15 83.7(3) . .
O31 Al13 O15 177.3(3) . .
O21 Al13 Al11 134.5(2) . .
O2 Al13 Al11 87.7(2) . .
O14 Al13 Al11 40.01(18) . .
O8 Al13 Al11 86.1(2) . .
O31 Al13 Al11 134.3(2) . .
O15 Al13 Al11 43.95(19) . .
O21 Al13 Al8 87.6(2) . .
O2 Al13 Al8 133.7(2) . .
O14 Al13 Al8 84.9(2) . .
O8 Al13 Al8 41.22(19) . .
O31 Al13 Al8 135.4(2) . .
O15 Al13 Al8 42.6(2) . .
Al11 Al13 Al8 60.04(10) . .
O21 Al13 Na1 130.3(2) . .
O2 Al13 Na1 134.3(2) . .
O14 Al13 Na1 45.8(2) . .
O8 Al13 Na1 43.0(2) . .
O31 Al13 Na1 83.1(2) . .
O15 Al13 Na1 94.2(2) . .
Al11 Al13 Na1 66.40(10) . .
Al8 Al13 Na1 64.79(10) . .
O74 Na1 O8 131.2(3) . .
O74 Na1 O39 121.8(3) . .
O8 Na1 O39 96.5(3) . .
O74 Na1 O6 143.9(3) . .
O8 Na1 O6 63.8(2) . .
O39 Na1 O6 80.9(2) . .
O74 Na1 O14 94.2(3) . .
O8 Na1 O14 62.6(2) . .
O39 Na1 O14 142.1(3) . .
O6 Na1 O14 61.8(2) . .
O74 Na1 O72 77.5(2) . .
O8 Na1 O72 139.9(3) . .
O39 Na1 O72 85.2(3) . .
O6 Na1 O72 77.1(2) . .
O14 Na1 O72 92.0(2) . .
O74 Na1 O75 80.8(2) . .
O8 Na1 O75 84.4(2) . .
O39 Na1 O75 71.8(2) . .
O6 Na1 O75 135.1(3) . .
O14 Na1 O75 131.0(2) . .
O72 Na1 O75 132.9(3) . .
O74 Na1 Al8 158.1(2) . .
O8 Na1 Al8 33.02(15) . .
O39 Na1 Al8 79.97(19) . .
O6 Na1 Al8 32.84(15) . .
O14 Na1 Al8 65.45(17) . .
O72 Na1 Al8 109.7(2) . .
O75 Na1 Al8 106.0(2) . .
O74 Na1 Al13 108.9(2) . .
O8 Na1 Al13 32.11(16) . .
O39 Na1 Al13 126.8(2) . .
O6 Na1 Al13 65.94(16) . .
O14 Na1 Al13 32.50(15) . .
O72 Na1 Al13 122.9(2) . .
O75 Na1 Al13 103.50(19) . .
Al8 Na1 Al13 49.54(9) . .
O74 Na1 Al11 116.4(2) . .
O8 Na1 Al11 65.65(16) . .
O39 Na1 Al11 112.6(2) . .
O6 Na1 Al11 32.01(16) . .
O14 Na1 Al11 31.32(14) . .
O72 Na1 Al11 76.70(18) . .
O75 Na1 Al11 149.9(2) . .
Al8 Na1 Al11 49.17(9) . .
Al13 Na1 Al11 48.94(8) . .
Al12 O1 Al1 119.1(3) . .
Al12 O1 Al6 124.3(3) . .
Al1 O1 Al6 94.5(3) . .
Al12 O1 Al10 123.9(3) . .
Al1 O1 Al10 94.4(3) . .
Al6 O1 Al10 92.8(3) . .
Al13 O2 Al5 133.4(3) . .
Al11 O3 Al5 133.6(3) . .
Al12 O4 Al5 118.1(3) . .
Al12 O4 Al2 124.7(3) . .
Al5 O4 Al2 95.6(3) . .
Al12 O4 Al4 123.4(3) . .
Al5 O4 Al4 94.5(3) . .
Al2 O4 Al4 93.2(3) . .
Al8 O5 Al1 131.3(4) . .
Al8 O6 Al11 98.4(3) . .
Al8 O6 Na1 101.5(3) . .
Al11 O6 Na1 104.1(3) . .
Al12 O7 Al9 119.1(3) . .
Al12 O7 Al7 124.0(3) . .
Al9 O7 Al7 94.5(3) . .
Al12 O7 Al3 123.7(4) . .
Al9 O7 Al3 94.8(2) . .
Al7 O7 Al3 93.2(3) . .
Al13 O8 Al8 98.1(3) . .
Al13 O8 Na1 104.9(3) . .
Al8 O8 Na1 103.2(3) . .
Al7 O9 Al6 102.2(3) . .
Al11 O10 Al1 133.5(3) . .
Al6 O11 Al10 105.2(3) . .
Al8 O12 Al9 132.4(4) . .
Al7 O13 Al6 102.3(3) . .
Al11 O14 Al13 99.5(3) . .
Al11 O14 Na1 104.3(3) . .
Al13 O14 Na1 101.7(3) . .
Al12 O15 Al8 124.0(3) . .
Al12 O15 Al13 122.6(3) . .
Al8 O15 Al13 94.6(3) . .
Al12 O15 Al11 121.0(3) . .
Al8 O15 Al11 93.5(3) . .
Al13 O15 Al11 93.1(3) . .
Al4 O16 Al10 102.6(3) . .
Al7 O17 Al9 101.8(3) . .
Al10 O18 Al1 102.8(3) . .
Al3 O19 Al7 104.3(3) . .
Al2 O20 Al4 105.8(3) . .
Al13 O21 Al9 133.3(3) . .
Al3 O22 Al2 103.3(3) . .
Al4 O23 Al10 101.0(3) . .
Al2 O24 Al5 103.4(3) . .
Al3 O25 Al2 102.3(3) . .
Al4 O27 Al5 102.1(3) . .
Al3 O30 Al9 103.4(3) . .
Al6 O34 Al1 101.2(3) . .
O45 S1 O44 112.9(4) . .
O45 S1 O43 112.2(4) . .
O44 S1 O43 111.0(4) . .
O45 S1 C1 107.2(5) . .
O44 S1 C1 107.2(4) . .
O43 S1 C1 105.8(4) . .
C2 C1 C5 120.9(9) . .
C2 C1 S1 120.5(7) . .
C5 C1 S1 118.6(8) . .
C3 C3 C2 120.8(11) 2_776 .
C3 C3 C4 118.8(11) 2_776 .
C2 C3 C4 120.4(8) . .
C1 C2 C3 119.4(8) . .
C1 C2 H2A 120.3 . .
C3 C2 H2A 120.3 . .
C5 C4 C3 118.7(9) 2_776 .
C5 C4 H4A 120.7 2_776 .
C3 C4 H4A 120.7 . .
C4 C5 C1 121.4(9) 2_776 .
C4 C5 H5A 119.3 2_776 .
C1 C5 H5A 119.3 . .
O46 S2 O47 114.1(4) . .
O46 S2 O48 110.0(4) . .
O47 S2 O48 110.7(4) . .
O46 S2 C12 107.5(4) . .
O47 S2 C12 106.8(4) . .
O48 S2 C12 107.5(5) . .
O49 S3 O50 112.6(4) . .
O49 S3 O51 112.3(4) . .
O50 S3 O51 110.4(4) . .
O49 S3 C13 107.4(4) . .
O50 S3 C13 107.5(4) . .
O51 S3 C13 106.2(4) . .
C12 C6 C11 121.4(9) . .
C12 C6 H6A 119.3 . .
C11 C6 H6A 119.3 . .
C13 C7 C15 119.9(9) . .
C13 C7 H7A 120.1 . .
C15 C7 H7A 120.1 . .
C9 C8 C12 120.0(9) . .
C9 C8 H8A 120.0 . .
C12 C8 H8A 120.0 . .
C8 C9 C15 122.2(9) . .
C8 C9 H9A 118.9 . .
C15 C9 H9A 118.9 . .
C14 C10 C13 119.5(9) . .
C14 C10 H10A 120.2 . .
C13 C10 H10A 120.2 . .
C15 C11 C6 118.6(9) . .
C15 C11 C14 119.4(10) . .
C6 C11 C14 121.9(9) . .
C6 C12 C8 119.1(10) . .
C6 C12 S2 121.0(8) . .
C8 C12 S2 119.8(8) . .
C7 C13 C10 121.7(10) . .
C7 C13 S3 120.8(8) . .
C10 C13 S3 117.5(8) . .
C10 C14 C11 120.4(10) . .
C10 C14 H14A 119.8 . .
C11 C14 H14A 119.8 . .
C9 C15 C11 118.6(10) . .
C9 C15 C7 122.3(9) . .
C11 C15 C7 119.1(9) . .
O54 S4 O53 112.3(5) . .
O54 S4 O52 113.4(5) . .
O53 S4 O52 110.2(5) . .
O54 S4 C19 107.2(5) . .
O53 S4 C19 105.5(5) . .
O52 S4 C19 107.7(5) . .
C17 C16 C19 120.6(11) . .
C17 C16 H16A 119.7 . .
C19 C16 H16A 119.7 . .
C16 C17 C20 118.7(10) . .
C16 C17 H17A 120.6 . .
C20 C17 H17A 120.6 . .
C19 C18 C20 118.7(10) 2_765 .
C19 C18 H18A 120.6 2_765 .
C20 C18 H18A 120.6 . .
C18 C19 C16 121.9(10) 2_765 .
C18 C19 S4 119.7(9) 2_765 .
C16 C19 S4 118.3(9) . .
C20 C20 C17 122.6(12) 2_765 .
C20 C20 C18 117.4(12) 2_765 .
C17 C20 C18 119.9(9) . .
O55 S5 O57 113.5(5) . .
O55 S5 O56 111.8(4) . .
O57 S5 O56 111.0(5) . .
O55 S5 C25 107.5(5) . .
O57 S5 C25 104.6(5) . .
O56 S5 C25 108.0(5) . .
C25 C21 C22 119.4(11) . .
C25 C21 H21A 120.3 . .
C22 C21 H21A 120.3 . .
C24 C22 C22 124.7(14) . 2_885
C24 C22 C21 118.9(11) . .
C22 C22 C21 116.3(12) 2_885 .
C24 C23 C25 122.5(12) 2_885 .
C24 C23 H23A 118.8 2_885 .
C25 C23 H23A 118.8 . .
C23 C24 C22 118.0(12) 2_885 .
C23 C24 H24A 121.0 2_885 .
C22 C24 H24A 121.0 . .
C21 C25 C23 118.9(11) . .
C21 C25 S5 123.4(10) . .
C23 C25 S5 117.6(9) . .
O63B S6 O62 97.9(9) . .
O63B S6 O61 123.5(8) . .
O62 S6 O61 109.9(5) . .
O63B S6 O63A 27.8(8) . .
O62 S6 O63A 124.9(8) . .
O61 S6 O63A 102.8(7) . .
O63B S6 C35 110.4(7) . .
O62 S6 C35 106.6(5) . .
O61 S6 C35 107.2(5) . .
O63A S6 C35 104.2(7) . .
O59B O59A O59C 16(8) . .
O59B O59A S7 69(8) . .
O59C O59A S7 74.9(14) . .
O59B O59A O60A 116(8) . .
O59C O59A O60A 119.3(17) . .
S7 O59A O60A 47.3(9) . .
O59A O59B O59C 153(10) . .
O59A O59B S7 90(9) . .
O59C O59B S7 99(6) . .
O59B O59C O59A 10(4) . .
O59B O59C S7 52(5) . .
O59A O59C S7 56.1(12) . .
O60B O60A S7 97(2) . .
O60B O60A O59A 156(3) . .
S7 O60A O59A 58.3(11) . .
O60A O60B S7 52.5(17) . .
O60A S7 O59B 96(2) . .
O60A S7 O58 124.9(10) . .
O59B S7 O58 112(3) . .
O60A S7 O59A 74.4(13) . .
O59B S7 O59A 22(2) . .
O58 S7 O59A 126.0(10) . .
O60A S7 O60B 30.0(9) . .
O59B S7 O60B 126(2) . .
O58 S7 O60B 104.5(6) . .
O59A S7 O60B 104.4(10) . .
O60A S7 O59C 120.4(13) . .
O59B S7 O59C 29(2) . .
O58 S7 O59C 84.4(10) . .
O59A S7 O59C 49.0(14) . .
O60B S7 O59C 147.2(9) . .
O60A S7 C28 113.7(9) . .
O59B S7 C28 99(2) . .
O58 S7 C28 107.7(5) . .
O59A S7 C28 106.2(9) . .
O60B S7 C28 106.5(6) . .
O59C S7 C28 100.3(8) . .
O63B O63A S6 65(2) . .
O63A O63B S6 87(2) . .
C33 C26 C28 119.0(10) . .
C33 C26 H26A 120.5 . .
C28 C26 H26A 120.5 . .
C34 C27 C30 118.7(9) . .
C34 C27 C31 123.4(10) . .
C30 C27 C31 117.8(9) . .
C31 C28 C26 121.3(9) . .
C31 C28 S7 121.6(8) . .
C26 C28 S7 117.1(8) . .
C34 C29 C35 120.4(11) . .
C34 C29 H29A 119.8 . .
C35 C29 H29A 119.8 . .
C33 C30 C27 120.9(9) . .
C33 C30 C32 119.6(10) . .
C27 C30 C32 119.4(10) . .
C28 C31 C27 120.6(10) . .
C28 C31 H31A 119.7 . .
C27 C31 H31A 119.7 . .
C35 C32 C30 119.4(10) . .
C35 C32 H32A 120.3 . .
C30 C32 H32A 120.3 . .
C26 C33 C30 120.4(10) . .
C26 C33 H33A 119.8 . .
C30 C33 H33A 119.8 . .
C29 C34 C27 121.3(10) . .
C29 C34 H34A 119.4 . .
C27 C34 H34A 119.4 . .
C32 C35 C29 120.7(10) . .
C32 C35 S6 119.2(8) . .
C29 C35 S6 120.1(9) . .
O64 S8 O65 112.7(4) . .
O64 S8 O66 112.5(5) . .
O65 S8 O66 111.7(5) . .
O64 S8 C40 106.0(5) . .
O65 S8 C40 106.9(5) . .
O66 S8 C40 106.5(4) . .
C38 C36 C37 120.1(9) 2_766 .
C38 C36 H36A 119.9 2_766 .
C37 C36 H36A 119.9 . .
C36 C37 C39 122.4(9) . .
C36 C37 C37 120.4(11) . 2_766
C39 C37 C37 117.2(11) . 2_766
C36 C38 C40 120.5(9) 2_766 .
C36 C38 H38A 119.8 2_766 .
C40 C38 H38A 119.8 . .
C39 C40 C38 121.4(9) . .
C39 C40 S8 120.5(8) . .
C38 C40 S8 118.0(7) . .
C40 C39 C37 120.4(9) . .
C40 C39 H39A 119.8 . .
C37 C39 H39A 119.8 . .

loop_
_geom_bond_atom_site_label_1
_geom_bond_atom_site_label_2
_geom_bond_distance
_geom_bond_site_symmetry_2
Al1 O34 1.891(7) .
Al1 O10 1.893(7) .
Al1 O18 1.895(6) .
Al1 O5 1.898(6) .
Al1 O1 1.938(6) .
Al1 O35 1.964(7) .
Al1 Al6 2.915(4) .
Al1 Al10 2.936(4) .
Al2 O20 1.839(6) .
Al2 O22 1.852(7) .
Al2 O25 1.866(7) .
Al2 O24 1.871(7) .
Al2 O36 1.934(7) .
Al2 O4 2.020(6) .
Al2 Al3 2.902(4) .
Al2 Al4 2.944(4) .
Al2 Al5 2.947(4) .
Al3 O22 1.849(7) .
Al3 O19 1.858(7) .
Al3 O25 1.861(7) .
Al3 O30 1.863(6) .
Al3 O41 1.948(7) .
Al3 O7 2.035(7) .
Al3 Al7 2.939(4) .
Al3 Al9 2.943(4) .
Al4 O16 1.846(7) .
Al4 O20 1.853(7) .
Al4 O27 1.862(7) .
Al4 O23 1.867(7) .
Al4 O32 1.962(7) .
Al4 O4 2.032(6) .
Al4 Al10 2.883(4) .
Al4 Al5 2.929(4) .
Al5 O24 1.885(7) .
Al5 O2 1.899(6) .
Al5 O27 1.902(6) .
Al5 O3 1.905(6) .
Al5 O37 1.950(7) .
Al5 O4 1.958(7) .
Al6 O11 1.863(6) .
Al6 O13 1.872(6) .
Al6 O9 1.877(6) .
Al6 O34 1.881(7) .
Al6 O40 1.926(7) .
Al6 O1 2.029(7) .
Al6 Al7 2.909(4) .
Al6 Al10 2.963(4) .
Al7 O9 1.860(6) .
Al7 O13 1.863(6) .
Al7 O19 1.866(7) .
Al7 O17 1.871(6) .
Al7 O38 1.935(7) .
Al7 O7 2.010(7) .
Al7 Al9 2.916(4) .
Al8 O12 1.875(7) .
Al8 O6 1.893(7) .
Al8 O5 1.896(6) .
Al8 O8 1.915(6) .
Al8 O26 1.922(7) .
Al8 O15 1.953(7) .
Al8 Al13 2.877(4) .
Al8 Al11 2.878(4) .
Al8 Na1 3.422(5) .
Al9 O21 1.881(7) .
Al9 O30 1.887(7) .
Al9 O17 1.888(7) .
Al9 O12 1.910(7) .
Al9 O29 1.938(6) .
Al9 O7 1.962(6) .
Al10 O16 1.848(7) .
Al10 O18 1.861(7) .
Al10 O11 1.866(7) .
Al10 O23 1.869(7) .
Al10 O33 1.926(7) .
Al10 O1 2.061(6) .
Al11 O10 1.867(6) .
Al11 O3 1.868(7) .
Al11 O14 1.874(6) .
Al11 O6 1.909(7) .
Al11 O28 1.927(7) .
Al11 O15 1.998(6) .
Al11 Al13 2.874(4) .
Al11 Na1 3.493(5) .
Al12 O4 1.795(7) .
Al12 O7 1.799(6) .
Al12 O1 1.800(6) .
Al12 O15 1.830(6) .
Al13 O21 1.866(6) .
Al13 O2 1.874(7) .
Al13 O14 1.891(7) .
Al13 O8 1.895(7) .
Al13 O31 1.922(6) .
Al13 O15 1.960(6) .
Al13 Na1 3.446(5) .
Na1 O74 2.431(8) .
Na1 O8 2.431(7) .
Na1 O39 2.463(9) .
Na1 O6 2.499(7) .
Na1 O14 2.521(7) .
Na1 O72 2.526(7) .
Na1 O75 2.700(8) .
S1 O45 1.444(8) .
S1 O44 1.465(7) .
S1 O43 1.471(6) .
S1 C1 1.757(9) .
C1 C2 1.369(13) .
C1 C5 1.387(13) .
C3 C3 1.371(16) 2_776
C3 C2 1.414(13) .
C3 C4 1.460(13) .
C2 H2A 0.9500 .
C4 C5 1.361(13) 2_776
C4 H4A 0.9500 .
C5 C4 1.361(13) 2_776
C5 H5A 0.9500 .
S2 O46 1.442(7) .
S2 O47 1.448(7) .
S2 O48 1.476(7) .
S2 C12 1.750(11) .
S3 O49 1.449(7) .
S3 O50 1.463(7) .
S3 O51 1.467(7) .
S3 C13 1.778(11) .
C6 C12 1.376(13) .
C6 C11 1.407(14) .
C6 H6A 0.9500 .
C7 C13 1.343(13) .
C7 C15 1.426(14) .
C7 H7A 0.9500 .
C8 C9 1.349(14) .
C8 C12 1.406(13) .
C8 H8A 0.9500 .
C9 C15 1.399(13) .
C9 H9A 0.9500 .
C10 C14 1.366(15) .
C10 C13 1.416(14) .
C10 H10A 0.9500 .
C11 C15 1.407(13) .
C11 C14 1.414(13) .
C14 H14A 0.9500 .
S4 O54 1.455(8) .
S4 O53 1.456(7) .
S4 O52 1.466(8) .
S4 C19 1.763(11) .
C16 C17 1.370(14) .
C16 C19 1.400(15) .
C16 H16A 0.9500 .
C17 C20 1.405(14) .
C17 H17A 0.9500 .
C18 C19 1.351(15) 2_765
C18 C20 1.478(15) .
C18 H18A 0.9500 .
C19 C18 1.351(15) 2_765
C20 C20 1.369(19) 2_765
S5 O55 1.452(8) .
S5 O57 1.462(8) .
S5 O56 1.473(7) .
S5 C25 1.744(11) .
C21 C25 1.343(15) .
C21 C22 1.484(15) .
C21 H21A 0.9500 .
C22 C24 1.358(15) .
C22 C22 1.40(2) 2_885
C23 C24 1.332(15) 2_885
C23 C25 1.478(17) .
C23 H23A 0.9500 .
C24 C23 1.332(15) 2_885
C24 H24A 0.9500 .
S6 O63B 1.393(17) .
S6 O62 1.460(9) .
S6 O61 1.461(7) .
S6 O63A 1.536(16) .
S6 C35 1.785(11) .
O58 S7 1.420(8) .
O59A O59B 0.54(6) .
O59A O59C 1.33(4) .
O59A S7 1.466(19) .
O59A O60A 1.66(3) .
O59B O59C 0.83(5) .
O59B S7 1.37(6) .
O59C S7 1.71(3) .
O60A O60B 0.80(2) .
O60A S7 1.266(19) .
O60B S7 1.582(12) .
S7 C28 1.753(10) .
O63A O63B 0.717(19) .
C26 C33 1.388(14) .
C26 C28 1.402(14) .
C26 H26A 0.9500 .
C27 C34 1.406(14) .
C27 C30 1.409(14) .
C27 C31 1.420(13) .
C28 C31 1.374(15) .
C29 C34 1.348(14) .
C29 C35 1.399(14) .
C29 H29A 0.9500 .
C30 C33 1.400(14) .
C30 C32 1.421(13) .
C31 H31A 0.9500 .
C32 C35 1.373(14) .
C32 H32A 0.9500 .
C33 H33A 0.9500 .
C34 H34A 0.9500 .
S8 O64 1.453(8) .
S8 O65 1.461(7) .
S8 O66 1.465(8) .
S8 C40 1.769(10) .
C36 C38 1.351(13) 2_766
C36 C37 1.408(13) .
C36 H36A 0.9500 .
C37 C39 1.428(13) .
C37 C37 1.446(19) 2_766
C38 C36 1.351(13) 2_766
C38 C40 1.418(14) .
C38 H38A 0.9500 .
C40 C39 1.356(13) .
C39 H39A 0.9500 .
O89A O89B 0.79(3) .
